data_4319448
loop_
_publ_author_name
'Hidetake Seino'
'Yasushi Arai'
'Naohisa Iwata'
'Shoken Nagao'
'Yasushi Mizobe'
'Masanobu Hidai'

_publ_contact_author_address
;
    Institute of Industrial Scienece, The University of Tokyo,
    Roppongi, Minato-ku, Tokyo 106-8558, Japan
;
_publ_contact_author_email ymizobe@iis.u-tokyo.ac.jp
_publ_contact_author_fax '(+81) 3 (3402) 6303'
_publ_contact_author_name 'Yasushi Mizobe'
_publ_section_title
;
 Preparation of Mononuclear Tungsten Tris(sulfido) and Molybdenum
 Sulfido-Tetrasulfido Complexes with Hydridotris(pyrazolyl)borate Coligand
 and Conversion of the Former into Sulfido-Bridged Bimetallic Complex
 Having Pt(\m-S)2WS Core
;
_journal_name_full 'Inorganic Chemistry'
_journal_page_first 1677
_journal_page_last 1682
_journal_paper_doi 10.1021/ic0008823
_journal_volume 40
_journal_year 2001
_chemical_formula_sum 'C23 H42 B Cl2 N7 Pt S3 W'
_chemical_formula_weight 973.47
_space_group_IT_number 61
_symmetry_cell_setting orthorhombic
_symmetry_Int_Tables_number 61
_symmetry_space_group_name_Hall '-P 2ac 2ab'
_symmetry_space_group_name_H-M 'P b c a'
_audit_creation_date 'Wed May 24 12:50:04 2000'
_audit_creation_method 'from TEXRAY.INF file'
_cell_angle_alpha 90
_cell_angle_beta 90
_cell_angle_gamma 90
_cell_formula_units_Z 8
_cell_length_a 17.271(4)
_cell_length_b 18.961(2)
_cell_length_c 20.337(5)
_cell_measurement_reflns_used 25
_cell_measurement_temperature 296.2
_cell_measurement_theta_max 19.8
_cell_measurement_theta_min 16.6
_cell_volume 6660(2)
_computing_cell_refinement 'Rigaku/AFC Diffractometer Control'
_computing_data_collection 'Rigaku/AFC Diffractometer Control'
_computing_data_reduction teXsan
_computing_publication_material teXsan
_computing_structure_refinement teXsan
_computing_structure_solution 'DIRDIF92 (PATTY)'
_diffrn_ambient_temperature 296.2
_diffrn_measurement_device_type 'Rigaku AFC7R'
_diffrn_measurement_method \w-2\q
_diffrn_orient_matrix_UB_11 0.00491
_diffrn_orient_matrix_UB_12 0.00554
_diffrn_orient_matrix_UB_13 -0.04872
_diffrn_orient_matrix_UB_21 -0.01341
_diffrn_orient_matrix_UB_22 0.05112
_diffrn_orient_matrix_UB_23 0.00408
_diffrn_orient_matrix_UB_31 0.05611
_diffrn_orient_matrix_UB_32 0.01173
_diffrn_orient_matrix_UB_33 0.00524
_diffrn_radiation_detector 'scintillation counter'
_diffrn_radiation_monochromator graphite
_diffrn_radiation_source 'Rigaku rotating anode'
_diffrn_radiation_type 'Mo K\a'
_diffrn_radiation_wavelength 0.7107
_diffrn_reflns_av_R_equivalents 0.191
_diffrn_reflns_av_sigmaI/netI 0.115
_diffrn_reflns_limit_h_max 22
_diffrn_reflns_limit_h_min 0
_diffrn_reflns_limit_k_max 24
_diffrn_reflns_limit_k_min 0
_diffrn_reflns_limit_l_max 26
_diffrn_reflns_limit_l_min 0
_diffrn_reflns_number 7648
_diffrn_reflns_reduction_process 'Lp corrections applied'
_diffrn_reflns_theta_max 27.50
_diffrn_reflns_theta_min 2.56
_diffrn_standards_decay_% -1.07
_diffrn_standards_interval_count 150
_diffrn_standards_number 3
_exptl_absorpt_coefficient_mu 8.010
_exptl_absorpt_correction_T_max 1.000
_exptl_absorpt_correction_T_min 0.375
_exptl_absorpt_correction_type psi-scan
_exptl_absorpt_process_details '(North, Phillips & Mathews, 1968)'
_exptl_crystal_colour purple
_exptl_crystal_density_diffrn 1.942
_exptl_crystal_density_method 'not measured'
_exptl_crystal_description plate
_exptl_crystal_F_000 3744.00
_exptl_crystal_size_max 0.600
_exptl_crystal_size_mid 0.150
_exptl_crystal_size_min 0.050
_refine_diff_density_max 2.91
_refine_diff_density_min -1.35
_refine_ls_extinction_coef 0.00029(3)
_refine_ls_extinction_method 'Zachariasen(1967) type 2 Gaussian isotropic'
_refine_ls_goodness_of_fit_ref 1.451
_refine_ls_hydrogen_treatment noref
_refine_ls_matrix_type full
_refine_ls_number_constraints 0
_refine_ls_number_parameters 344
_refine_ls_number_reflns 4292
_refine_ls_number_restraints 0
_refine_ls_R_factor_all 0.0430
_refine_ls_R_factor_gt 0.0430
_refine_ls_shift/su_max 0.0040
_refine_ls_shift/su_mean 0.0000
_refine_ls_structure_factor_coef F
_refine_ls_weighting_details 'w = 1/[\s^2^(Fo) + 0.00010|Fo|^2^]'
_refine_ls_weighting_scheme calc
_refine_ls_wR_factor_gt 0.0425
_refine_ls_wR_factor_ref 0.0425
_reflns_number_gt 4292
_reflns_number_total 7647
_reflns_observed_criterion >3.0sigma(I)
_cod_data_source_file ic0008823_5.cif
_cod_data_source_block '[NEt4][Tp*WS(mu-S)2PtCl2]_(10)'
_cod_original_cell_volume 6659(1)
_cod_original_sg_symbol_H-M 'P b c a '
_cod_original_formula_sum 'C23 H42 B Cl2 N7 Pt S3 W '
_cod_database_code 4319448

loop_
_symmetry_equiv_pos_as_xyz
x,y,z
1/2+x,1/2-y,-z
-x,1/2+y,1/2-z
1/2-x,-y,1/2+z
-x,-y,-z
1/2-x,1/2+y,z
x,1/2-y,1/2+z
1/2+x,y,1/2-z

loop_
_atom_site_label
_atom_site_type_symbol
_atom_site_fract_x
_atom_site_fract_y
_atom_site_fract_z
_atom_site_U_iso_or_equiv
_atom_site_adp_type
_atom_site_occupancy
_atom_site_calc_flag
_atom_site_refinement_flags
_atom_site_disorder_assembly
_atom_site_disorder_group
Pt Pt 0.09671(3) 0.16913(2) 0.09045(2) 0.0407(1) Uani 1.00 d . . .
W W 0.15101(3) 0.10667(2) 0.20515(2) 0.0359(1) Uani 1.00 d . . .
Cl(1) Cl 0.1305(2) 0.1720(2) -0.0205(2) 0.070(1) Uani 1.00 d . . .
Cl(2) Cl 0.0185(2) 0.2676(2) 0.0698(2) 0.074(1) Uani 1.00 d . . .
S(1) S 0.2208(2) 0.1945(2) 0.2358(2) 0.058(1) Uani 1.00 d . . .
S(2) S 0.0346(2) 0.1582(2) 0.1894(2) 0.0479(9) Uani 1.00 d . . .
S(3) S 0.1917(2) 0.0859(1) 0.1012(2) 0.0467(9) Uani 1.00 d . . .
N(1) N 0.1037(5) -0.0594(4) 0.2362(4) 0.037(3) Uani 1.00 d . . .
N(2) N 0.0876(5) -0.0049(4) 0.1945(4) 0.038(3) Uani 1.00 d . . .
N(3) N 0.2352(5) -0.0252(4) 0.2731(4) 0.039(3) Uani 1.00 d . . .
N(4) N 0.2477(6) 0.0332(4) 0.2357(4) 0.043(3) Uani 1.00 d . . .
N(5) N 0.1172(5) 0.0169(4) 0.3355(5) 0.042(3) Uani 1.00 d . . .
N(6) N 0.1138(5) 0.0835(4) 0.3086(4) 0.042(3) Uani 1.00 d . . .
N(7) N 0.2960(6) 0.1544(5) 0.5032(5) 0.047(3) Uani 1.00 d . . .
C(1) C 0.0397(6) -0.0337(5) 0.1482(5) 0.036(3) Uani 1.00 d . . .
C(2) C 0.0283(6) -0.1053(6) 0.1607(6) 0.044(3) Uani 1.00 d . . .
C(3) C 0.0707(7) -0.1197(5) 0.2161(6) 0.043(3) Uani 1.00 d . . .
C(4) C 0.0018(8) 0.0061(6) 0.0936(6) 0.057(4) Uani 1.00 d . . .
C(5) C 0.0808(8) -0.1884(6) 0.2507(8) 0.071(5) Uani 1.00 d . . .
C(6) C 0.3242(7) 0.0357(6) 0.2231(6) 0.049(4) Uani 1.00 d . . .
C(7) C 0.3589(8) -0.0208(7) 0.2524(7) 0.060(4) Uani 1.00 d . . .
C(8) C 0.3033(8) -0.0579(6) 0.2839(7) 0.054(4) Uani 1.00 d . . .
C(9) C 0.3652(8) 0.0896(8) 0.1832(8) 0.084(6) Uani 1.00 d . . .
C(10) C 0.3093(8) -0.1256(6) 0.3219(8) 0.074(5) Uani 1.00 d . . .
C(11) C 0.0831(7) 0.1249(6) 0.3557(5) 0.042(3) Uani 1.00 d . . .
C(12) C 0.0669(7) 0.0851(7) 0.4098(6) 0.056(4) Uani 1.00 d . . .
C(13) C 0.0874(8) 0.0183(6) 0.3967(6) 0.054(4) Uani 1.00 d . . .
C(14) C 0.0697(8) 0.2017(6) 0.3479(6) 0.061(4) Uani 1.00 d . . .
C(15) C 0.0838(10) -0.0477(8) 0.4390(7) 0.090(6) Uani 1.00 d . . .
C(16) C 0.2707(8) 0.1820(7) 0.4376(7) 0.065(5) Uani 1.00 d . . .
C(17) C 0.3338(10) 0.186(1) 0.3870(8) 0.108(7) Uani 1.00 d . . .
C(18) C 0.3305(8) 0.0813(7) 0.4970(7) 0.065(5) Uani 1.00 d . . .
C(19) C 0.283(1) 0.0275(7) 0.4614(8) 0.091(6) Uani 1.00 d . . .
C(20) C 0.2241(9) 0.1521(7) 0.5457(8) 0.070(5) Uani 1.00 d . . .
C(21) C 0.235(1) 0.1273(9) 0.6154(9) 0.102(7) Uani 1.00 d . . .
C(22) C 0.3575(8) 0.1998(8) 0.5351(7) 0.064(5) Uani 1.00 d . . .
C(23) C 0.3351(10) 0.2758(8) 0.5466(9) 0.097(7) Uani 1.00 d . . .
B B 0.1536(8) -0.0453(6) 0.2958(7) 0.043(4) Uani 1.00 d . . .
H(1) H 0.1636 -0.0894 0.3295 0.0650 Uiso 1.00 calc . . .
H(2) H -0.0024 -0.1373 0.1361 0.0523 Uiso 1.00 calc . . .
H(3) H -0.0309 0.0416 0.1115 0.0687 Uiso 1.00 calc . . .
H(4) H 0.0403 0.0274 0.0669 0.0687 Uiso 1.00 calc . . .
H(5) H -0.0282 -0.0254 0.0678 0.0687 Uiso 1.00 calc . . .
H(6) H 0.0623 -0.1844 0.2945 0.0846 Uiso 1.00 calc . . .
H(7) H 0.0524 -0.2240 0.2283 0.0846 Uiso 1.00 calc . . .
H(8) H 0.1341 -0.2007 0.2513 0.0846 Uiso 1.00 calc . . .
H(9) H 0.4124 -0.0321 0.2510 0.0719 Uiso 1.00 calc . . .
H(10) H 0.4187 0.0784 0.1812 0.1002 Uiso 1.00 calc . . .
H(11) H 0.3442 0.0904 0.1401 0.1002 Uiso 1.00 calc . . .
H(12) H 0.3588 0.1347 0.2030 0.1002 Uiso 1.00 calc . . .
H(13) H 0.2900 -0.1187 0.3652 0.0891 Uiso 1.00 calc . . .
H(14) H 0.2797 -0.1611 0.3005 0.0891 Uiso 1.00 calc . . .
H(15) H 0.3619 -0.1400 0.3240 0.0891 Uiso 1.00 calc . . .
H(16) H 0.0450 0.1017 0.4497 0.0667 Uiso 1.00 calc . . .
H(17) H 0.1175 0.2247 0.3394 0.0731 Uiso 1.00 calc . . .
H(18) H 0.0353 0.2095 0.3122 0.0731 Uiso 1.00 calc . . .
H(19) H 0.0476 0.2201 0.3871 0.0731 Uiso 1.00 calc . . .
H(20) H 0.0608 -0.0366 0.4802 0.1076 Uiso 1.00 calc . . .
H(21) H 0.0535 -0.0826 0.4174 0.1076 Uiso 1.00 calc . . .
H(22) H 0.1346 -0.0653 0.4460 0.1076 Uiso 1.00 calc . . .
H(23) H 0.2310 0.1521 0.4213 0.0784 Uiso 1.00 calc . . .
H(24) H 0.2506 0.2282 0.4437 0.0784 Uiso 1.00 calc . . .
H(25) H 0.3541 0.1398 0.3796 0.1299 Uiso 1.00 calc . . .
H(26) H 0.3134 0.2038 0.3470 0.1299 Uiso 1.00 calc . . .
H(27) H 0.3739 0.2158 0.4022 0.1299 Uiso 1.00 calc . . .
H(28) H 0.3785 0.0858 0.4745 0.0784 Uiso 1.00 calc . . .
H(29) H 0.3396 0.0641 0.5402 0.0784 Uiso 1.00 calc . . .
H(30) H 0.2352 0.0214 0.4834 0.1092 Uiso 1.00 calc . . .
H(31) H 0.2742 0.0430 0.4177 0.1092 Uiso 1.00 calc . . .
H(32) H 0.3105 -0.0160 0.4606 0.1092 Uiso 1.00 calc . . .
H(33) H 0.2033 0.1985 0.5473 0.0843 Uiso 1.00 calc . . .
H(34) H 0.1880 0.1214 0.5251 0.0843 Uiso 1.00 calc . . .
H(35) H 0.1860 0.1283 0.6374 0.1219 Uiso 1.00 calc . . .
H(36) H 0.2542 0.0805 0.6153 0.1219 Uiso 1.00 calc . . .
H(37) H 0.2699 0.1575 0.6374 0.1219 Uiso 1.00 calc . . .
H(38) H 0.3700 0.1794 0.5764 0.0764 Uiso 1.00 calc . . .
H(39) H 0.4019 0.1992 0.5075 0.0764 Uiso 1.00 calc . . .
H(40) H 0.3770 0.3001 0.5667 0.1168 Uiso 1.00 calc . . .
H(41) H 0.3231 0.2975 0.5057 0.1168 Uiso 1.00 calc . . .
H(42) H 0.2911 0.2777 0.5746 0.1168 Uiso 1.00 calc . . .

loop_
_atom_site_aniso_label
_atom_site_aniso_U_11
_atom_site_aniso_U_22
_atom_site_aniso_U_33
_atom_site_aniso_U_12
_atom_site_aniso_U_13
_atom_site_aniso_U_23
Pt 0.0490(3) 0.0393(2) 0.0339(2) -0.0024(2) -0.0079(2) 0.0073(2)
W 0.0436(3) 0.0332(2) 0.0307(2) 0.0007(2) -0.0061(2) 0.0040(2)
Cl(1) 0.100(3) 0.079(2) 0.030(2) -0.013(2) -0.001(2) 0.011(2)
Cl(2) 0.074(2) 0.065(2) 0.081(3) 0.014(2) -0.009(2) 0.026(2)
S(1) 0.069(2) 0.049(2) 0.055(2) -0.016(2) -0.010(2) -0.001(2)
S(2) 0.048(2) 0.053(2) 0.043(2) 0.011(1) 0.000(2) 0.003(1)
S(3) 0.053(2) 0.048(2) 0.039(2) 0.005(1) 0.004(2) 0.005(1)
N(1) 0.041(6) 0.033(4) 0.036(6) -0.001(4) -0.006(5) 0.003(4)
N(2) 0.047(6) 0.035(4) 0.031(5) 0.004(4) -0.002(5) 0.001(4)
N(3) 0.044(6) 0.032(5) 0.040(6) 0.004(4) -0.008(5) 0.000(4)
N(4) 0.044(6) 0.049(6) 0.036(6) -0.003(5) -0.005(5) 0.014(4)
N(5) 0.055(7) 0.037(5) 0.034(6) -0.006(4) -0.006(5) 0.008(4)
N(6) 0.056(6) 0.042(5) 0.029(5) 0.000(4) -0.002(5) 0.002(4)
N(7) 0.041(6) 0.060(6) 0.040(6) 0.009(5) 0.001(5) 0.002(5)
C(1) 0.028(6) 0.047(6) 0.032(6) 0.004(5) 0.008(5) 0.003(5)
C(2) 0.045(7) 0.045(6) 0.041(7) -0.009(6) 0.013(6) -0.022(6)
C(3) 0.052(7) 0.033(6) 0.045(8) -0.010(5) 0.006(6) -0.001(5)
C(4) 0.062(9) 0.071(8) 0.039(8) -0.004(7) -0.028(7) -0.004(7)
C(5) 0.08(1) 0.047(7) 0.09(1) -0.015(7) -0.011(9) 0.009(7)
C(6) 0.037(7) 0.055(7) 0.057(9) 0.000(6) -0.007(7) 0.018(6)
C(7) 0.051(9) 0.073(9) 0.055(9) 0.009(7) -0.025(8) 0.005(7)
C(8) 0.062(9) 0.044(7) 0.057(9) 0.006(6) -0.033(8) -0.006(6)
C(9) 0.044(9) 0.10(1) 0.10(1) 0.005(8) 0.007(9) 0.04(1)
C(10) 0.08(1) 0.055(8) 0.09(1) 0.017(7) -0.035(10) 0.014(8)
C(11) 0.051(8) 0.051(7) 0.024(6) 0.000(6) -0.004(6) -0.011(5)
C(12) 0.054(8) 0.077(9) 0.035(7) -0.008(7) -0.003(7) -0.002(7)
C(13) 0.070(9) 0.056(7) 0.036(8) -0.012(7) 0.006(7) -0.001(6)
C(14) 0.08(1) 0.065(8) 0.042(8) 0.012(7) -0.006(8) -0.014(7)
C(15) 0.13(2) 0.09(1) 0.055(10) -0.02(1) 0.03(1) 0.018(8)
C(16) 0.055(9) 0.085(10) 0.057(9) 0.009(7) -0.017(8) 0.012(8)
C(17) 0.07(1) 0.21(2) 0.045(10) -0.03(1) -0.018(9) 0.02(1)
C(18) 0.08(1) 0.059(8) 0.056(9) 0.024(7) -0.010(8) -0.009(7)
C(19) 0.12(1) 0.063(9) 0.09(1) 0.016(9) -0.03(1) -0.010(9)
C(20) 0.07(1) 0.066(9) 0.07(1) 0.002(8) 0.017(9) 0.005(8)
C(21) 0.11(1) 0.11(1) 0.09(1) 0.01(1) 0.04(1) 0.01(1)
C(22) 0.054(9) 0.09(1) 0.044(8) 0.005(8) -0.012(8) -0.005(7)
C(23) 0.09(1) 0.09(1) 0.12(2) -0.004(10) 0.00(1) -0.02(1)
B 0.046(8) 0.043(6) 0.039(8) 0.000(6) -0.003(8) 0.014(6)

loop_
_atom_type_symbol
_atom_type_description
_atom_type_scat_dispersion_real
_atom_type_scat_dispersion_imag
_atom_type_scat_source
C C 0.003 0.002
;International Tables for Crystallography

(1992, Vol. C, Tables 4.2.6.8 and 6.1.1.1)

;
H H 0.000 0.000
;International Tables for Crystallography

(1992, Vol. C, Table 6.1.1.2)

;
N N 0.006 0.003
;International Tables for Crystallography

(1992, Vol. C, Tables 4.2.6.8 and 6.1.1.1)

;
S S 0.125 0.123
;International Tables for Crystallography

(1992, Vol. C, Tables 4.2.6.8 and 6.1.1.1)

;
Cl Cl 0.148 0.159
;International Tables for Crystallography

(1992, Vol. C, Tables 4.2.6.8 and 6.1.1.1)

;
W W -0.849 6.872
;International Tables for Crystallography

(1992, Vol. C, Tables 4.2.6.8 and 6.1.1.1)

;
Pt Pt -1.703 8.390
;International Tables for Crystallography

(1992, Vol. C, Tables 4.2.6.8 and 6.1.1.1)

;
B B 0.001 0.001
;International Tables for Crystallography

(1992, Vol. C, Tables 4.2.6.8 and 6.1.1.1)

;

loop_
_geom_angle_atom_site_label_1
_geom_angle_atom_site_label_2
_geom_angle_atom_site_label_3
_geom_angle
_geom_angle_site_symmetry_1
_geom_angle_site_symmetry_2
_geom_angle_site_symmetry_3
_geom_angle_publ_flag
W Pt Cl(1) 137.54(10) 1_555 1_555 1_555 yes
W Pt Cl(2) 133.2(1) 1_555 1_555 1_555 yes
W Pt S(2) 51.84(8) 1_555 1_555 1_555 yes
W Pt S(3) 51.93(8) 1_555 1_555 1_555 yes
Cl(1) Pt Cl(2) 87.3(1) 1_555 1_555 1_555 yes
Cl(1) Pt S(2) 165.9(1) 1_555 1_555 1_555 yes
Cl(1) Pt S(3) 85.9(1) 1_555 1_555 1_555 yes
Cl(2) Pt S(2) 87.7(1) 1_555 1_555 1_555 yes
Cl(2) Pt S(3) 168.8(1) 1_555 1_555 1_555 yes
S(2) Pt S(3) 100.9(1) 1_555 1_555 1_555 yes
Pt W S(1) 95.90(9) 1_555 1_555 1_555 yes
Pt W S(2) 52.86(8) 1_555 1_555 1_555 yes
Pt W S(3) 52.75(8) 1_555 1_555 1_555 yes
Pt W N(2) 98.4(2) 1_555 1_555 1_555 yes
Pt W N(4) 137.9(2) 1_555 1_555 1_555 yes
Pt W N(6) 140.7(2) 1_555 1_555 1_555 yes
S(1) W S(2) 101.8(1) 1_555 1_555 1_555 yes
S(1) W S(3) 103.4(1) 1_555 1_555 1_555 yes
S(1) W N(2) 165.6(2) 1_555 1_555 1_555 yes
S(1) W N(4) 89.0(2) 1_555 1_555 1_555 yes
S(1) W N(6) 92.3(2) 1_555 1_555 1_555 yes
S(2) W S(3) 102.7(1) 1_555 1_555 1_555 yes
S(2) W N(2) 87.8(2) 1_555 1_555 1_555 yes
S(2) W N(4) 164.3(2) 1_555 1_555 1_555 yes
S(2) W N(6) 87.8(2) 1_555 1_555 1_555 yes
S(3) W N(2) 84.5(2) 1_555 1_555 1_555 yes
S(3) W N(4) 85.4(2) 1_555 1_555 1_555 yes
S(3) W N(6) 158.6(2) 1_555 1_555 1_555 yes
N(2) W N(4) 79.6(3) 1_555 1_555 1_555 yes
N(2) W N(6) 77.3(3) 1_555 1_555 1_555 yes
N(4) W N(6) 80.4(3) 1_555 1_555 1_555 yes
Pt S(2) W 75.30(10) 1_555 1_555 1_555 yes
Pt S(3) W 75.32(9) 1_555 1_555 1_555 yes
N(2) N(1) C(3) 111.7(9) 1_555 1_555 1_555 yes
N(2) N(1) B 118.7(8) 1_555 1_555 1_555 yes
C(3) N(1) B 129.6(9) 1_555 1_555 1_555 yes
W N(2) N(1) 121.3(7) 1_555 1_555 1_555 yes
W N(2) C(1) 133.9(7) 1_555 1_555 1_555 yes
N(1) N(2) C(1) 104.4(8) 1_555 1_555 1_555 yes
N(4) N(3) C(8) 109.1(10) 1_555 1_555 1_555 yes
N(4) N(3) B 121.1(9) 1_555 1_555 1_555 yes
C(8) N(3) B 129.7(10) 1_555 1_555 1_555 yes
W N(4) N(3) 122.5(7) 1_555 1_555 1_555 yes
W N(4) C(6) 130.6(7) 1_555 1_555 1_555 yes
N(3) N(4) C(6) 106.9(9) 1_555 1_555 1_555 yes
N(6) N(5) C(13) 109.5(9) 1_555 1_555 1_555 yes
N(6) N(5) B 120.2(9) 1_555 1_555 1_555 yes
C(13) N(5) B 130.2(9) 1_555 1_555 1_555 yes
W N(6) N(5) 122.7(7) 1_555 1_555 1_555 yes
W N(6) C(11) 131.8(7) 1_555 1_555 1_555 yes
N(5) N(6) C(11) 105.5(9) 1_555 1_555 1_555 yes
C(16) N(7) C(18) 111.2(10) 1_555 1_555 1_555 yes
C(16) N(7) C(20) 106.2(10) 1_555 1_555 1_555 yes
C(16) N(7) C(22) 112.8(10) 1_555 1_555 1_555 yes
C(18) N(7) C(20) 110.2(10) 1_555 1_555 1_555 yes
C(18) N(7) C(22) 106.3(9) 1_555 1_555 1_555 yes
C(20) N(7) C(22) 110(1) 1_555 1_555 1_555 yes
N(2) C(1) C(2) 110.5(10) 1_555 1_555 1_555 yes
N(2) C(1) C(4) 125.1(9) 1_555 1_555 1_555 yes
C(2) C(1) C(4) 124(1) 1_555 1_555 1_555 yes
C(1) C(2) C(3) 105.5(9) 1_555 1_555 1_555 yes
C(1) C(2) H(2) 127(1) 1_555 1_555 1_555 no
C(3) C(2) H(2) 127(1) 1_555 1_555 1_555 no
N(1) C(3) C(2) 107.9(9) 1_555 1_555 1_555 yes
N(1) C(3) C(5) 123(1) 1_555 1_555 1_555 yes
C(2) C(3) C(5) 128(1) 1_555 1_555 1_555 yes
C(1) C(4) H(3) 109(1) 1_555 1_555 1_555 no
C(1) C(4) H(4) 109(1) 1_555 1_555 1_555 no
C(1) C(4) H(5) 109(1) 1_555 1_555 1_555 no
H(3) C(4) H(4) 109(1) 1_555 1_555 1_555 no
H(3) C(4) H(5) 109(1) 1_555 1_555 1_555 no
H(4) C(4) H(5) 109(1) 1_555 1_555 1_555 no
C(3) C(5) H(6) 109(1) 1_555 1_555 1_555 no
C(3) C(5) H(7) 109(1) 1_555 1_555 1_555 no
C(3) C(5) H(8) 109(1) 1_555 1_555 1_555 no
H(6) C(5) H(7) 109(1) 1_555 1_555 1_555 no
H(6) C(5) H(8) 109(1) 1_555 1_555 1_555 no
H(7) C(5) H(8) 109(1) 1_555 1_555 1_555 no
N(4) C(6) C(7) 108(1) 1_555 1_555 1_555 yes
N(4) C(6) C(9) 126(1) 1_555 1_555 1_555 yes
C(7) C(6) C(9) 124(1) 1_555 1_555 1_555 yes
C(6) C(7) C(8) 107(1) 1_555 1_555 1_555 yes
C(6) C(7) H(9) 126(1) 1_555 1_555 1_555 no
C(8) C(7) H(9) 126(1) 1_555 1_555 1_555 no
N(3) C(8) C(7) 107(1) 1_555 1_555 1_555 yes
N(3) C(8) C(10) 122(1) 1_555 1_555 1_555 yes
C(7) C(8) C(10) 129(1) 1_555 1_555 1_555 yes
C(6) C(9) H(10) 109(1) 1_555 1_555 1_555 no
C(6) C(9) H(11) 109(1) 1_555 1_555 1_555 no
C(6) C(9) H(12) 109(1) 1_555 1_555 1_555 no
H(10) C(9) H(11) 109(1) 1_555 1_555 1_555 no
H(10) C(9) H(12) 109(1) 1_555 1_555 1_555 no
H(11) C(9) H(12) 109(1) 1_555 1_555 1_555 no
C(8) C(10) H(13) 109(1) 1_555 1_555 1_555 no
C(8) C(10) H(14) 109(1) 1_555 1_555 1_555 no
C(8) C(10) H(15) 109(1) 1_555 1_555 1_555 no
H(13) C(10) H(14) 109(1) 1_555 1_555 1_555 no
H(13) C(10) H(15) 109(1) 1_555 1_555 1_555 no
H(14) C(10) H(15) 109(1) 1_555 1_555 1_555 no
N(6) C(11) C(12) 109(1) 1_555 1_555 1_555 yes
N(6) C(11) C(14) 123(1) 1_555 1_555 1_555 yes
C(12) C(11) C(14) 126(1) 1_555 1_555 1_555 yes
C(11) C(12) C(13) 107(1) 1_555 1_555 1_555 yes
C(11) C(12) H(16) 126(1) 1_555 1_555 1_555 no
C(13) C(12) H(16) 126(1) 1_555 1_555 1_555 no
N(5) C(13) C(12) 107(1) 1_555 1_555 1_555 yes
N(5) C(13) C(15) 121(1) 1_555 1_555 1_555 yes
C(12) C(13) C(15) 130(1) 1_555 1_555 1_555 yes
C(11) C(14) H(17) 109(1) 1_555 1_555 1_555 no
C(11) C(14) H(18) 109(1) 1_555 1_555 1_555 no
C(11) C(14) H(19) 109(1) 1_555 1_555 1_555 no
H(17) C(14) H(18) 109(1) 1_555 1_555 1_555 no
H(17) C(14) H(19) 109(1) 1_555 1_555 1_555 no
H(18) C(14) H(19) 109(1) 1_555 1_555 1_555 no
C(13) C(15) H(20) 109(1) 1_555 1_555 1_555 no
C(13) C(15) H(21) 109(1) 1_555 1_555 1_555 no
C(13) C(15) H(22) 109(1) 1_555 1_555 1_555 no
H(20) C(15) H(21) 109(1) 1_555 1_555 1_555 no
H(20) C(15) H(22) 109(1) 1_555 1_555 1_555 no
H(21) C(15) H(22) 109(1) 1_555 1_555 1_555 no
N(7) C(16) C(17) 114(1) 1_555 1_555 1_555 yes
N(7) C(16) H(23) 108(1) 1_555 1_555 1_555 no
N(7) C(16) H(24) 108(1) 1_555 1_555 1_555 no
C(17) C(16) H(23) 108(1) 1_555 1_555 1_555 no
C(17) C(16) H(24) 108(1) 1_555 1_555 1_555 no
H(23) C(16) H(24) 109(1) 1_555 1_555 1_555 no
C(16) C(17) H(25) 109(1) 1_555 1_555 1_555 no
C(16) C(17) H(26) 109(1) 1_555 1_555 1_555 no
C(16) C(17) H(27) 109(1) 1_555 1_555 1_555 no
H(25) C(17) H(26) 109(1) 1_555 1_555 1_555 no
H(25) C(17) H(27) 109(1) 1_555 1_555 1_555 no
H(26) C(17) H(27) 109(1) 1_555 1_555 1_555 no
N(7) C(18) C(19) 116(1) 1_555 1_555 1_555 yes
N(7) C(18) H(28) 107(1) 1_555 1_555 1_555 no
N(7) C(18) H(29) 107(1) 1_555 1_555 1_555 no
C(19) C(18) H(28) 107(1) 1_555 1_555 1_555 no
C(19) C(18) H(29) 107(1) 1_555 1_555 1_555 no
H(28) C(18) H(29) 109(1) 1_555 1_555 1_555 no
C(18) C(19) H(30) 109(1) 1_555 1_555 1_555 no
C(18) C(19) H(31) 109(1) 1_555 1_555 1_555 no
C(18) C(19) H(32) 109(1) 1_555 1_555 1_555 no
H(30) C(19) H(31) 109(1) 1_555 1_555 1_555 no
H(30) C(19) H(32) 109(1) 1_555 1_555 1_555 no
H(31) C(19) H(32) 109(1) 1_555 1_555 1_555 no
N(7) C(20) C(21) 116(1) 1_555 1_555 1_555 yes
N(7) C(20) H(33) 107(1) 1_555 1_555 1_555 no
N(7) C(20) H(34) 107(1) 1_555 1_555 1_555 no
C(21) C(20) H(33) 107(1) 1_555 1_555 1_555 no
C(21) C(20) H(34) 107(1) 1_555 1_555 1_555 no
H(33) C(20) H(34) 109(1) 1_555 1_555 1_555 no
C(20) C(21) H(35) 109(1) 1_555 1_555 1_555 no
C(20) C(21) H(36) 109(1) 1_555 1_555 1_555 no
C(20) C(21) H(37) 109(1) 1_555 1_555 1_555 no
H(35) C(21) H(36) 109(1) 1_555 1_555 1_555 no
H(35) C(21) H(37) 109(1) 1_555 1_555 1_555 no
H(36) C(21) H(37) 109(1) 1_555 1_555 1_555 no
N(7) C(22) C(23) 115(1) 1_555 1_555 1_555 yes
N(7) C(22) H(38) 107(1) 1_555 1_555 1_555 no
N(7) C(22) H(39) 107(1) 1_555 1_555 1_555 no
C(23) C(22) H(38) 107(1) 1_555 1_555 1_555 no
C(23) C(22) H(39) 107(1) 1_555 1_555 1_555 no
H(38) C(22) H(39) 109(1) 1_555 1_555 1_555 no
C(22) C(23) H(40) 109(1) 1_555 1_555 1_555 no
C(22) C(23) H(41) 109(1) 1_555 1_555 1_555 no
C(22) C(23) H(42) 109(1) 1_555 1_555 1_555 no
H(40) C(23) H(41) 109(1) 1_555 1_555 1_555 no
H(40) C(23) H(42) 109(1) 1_555 1_555 1_555 no
H(41) C(23) H(42) 109(1) 1_555 1_555 1_555 no
N(1) B N(3) 109.2(10) 1_555 1_555 1_555 yes
N(1) B N(5) 108.6(9) 1_555 1_555 1_555 yes
N(1) B H(1) 117(1) 1_555 1_555 1_555 no
N(3) B N(5) 109.7(9) 1_555 1_555 1_555 yes
N(3) B H(1) 103(1) 1_555 1_555 1_555 no
N(5) B H(1) 108(1) 1_555 1_555 1_555 no

loop_
_geom_bond_atom_site_label_1
_geom_bond_atom_site_label_2
_geom_bond_distance
_geom_bond_site_symmetry_1
_geom_bond_site_symmetry_2
_geom_bond_publ_flag
Pt W 2.7792(6) 1_555 1_555 yes
Pt Cl(1) 2.330(3) 1_555 1_555 yes
Pt Cl(2) 2.342(3) 1_555 1_555 yes
Pt S(2) 2.290(3) 1_555 1_555 yes
Pt S(3) 2.287(3) 1_555 1_555 yes
W S(1) 2.148(3) 1_555 1_555 yes
W S(2) 2.259(3) 1_555 1_555 yes
W S(3) 2.262(3) 1_555 1_555 yes
W N(2) 2.392(8) 1_555 1_555 yes
W N(4) 2.262(9) 1_555 1_555 yes
W N(6) 2.243(9) 1_555 1_555 yes
N(1) N(2) 1.37(1) 1_555 1_555 yes
N(1) C(3) 1.34(1) 1_555 1_555 yes
N(1) B 1.51(2) 1_555 1_555 yes
N(2) C(1) 1.37(1) 1_555 1_555 yes
N(3) N(4) 1.36(1) 1_555 1_555 yes
N(3) C(8) 1.35(1) 1_555 1_555 yes
N(3) B 1.53(2) 1_555 1_555 yes
N(4) C(6) 1.35(1) 1_555 1_555 yes
N(5) N(6) 1.38(1) 1_555 1_555 yes
N(5) C(13) 1.35(1) 1_555 1_555 yes
N(5) B 1.56(2) 1_555 1_555 yes
N(6) C(11) 1.35(1) 1_555 1_555 yes
N(7) C(16) 1.50(2) 1_555 1_555 yes
N(7) C(18) 1.51(1) 1_555 1_555 yes
N(7) C(20) 1.51(2) 1_555 1_555 yes
N(7) C(22) 1.51(2) 1_555 1_555 yes
C(1) C(2) 1.40(1) 1_555 1_555 yes
C(1) C(4) 1.49(1) 1_555 1_555 yes
C(2) C(3) 1.37(2) 1_555 1_555 yes
C(3) C(5) 1.49(1) 1_555 1_555 yes
C(6) C(7) 1.36(1) 1_555 1_555 yes
C(6) C(9) 1.48(2) 1_555 1_555 yes
C(7) C(8) 1.35(2) 1_555 1_555 yes
C(8) C(10) 1.50(2) 1_555 1_555 yes
C(11) C(12) 1.36(2) 1_555 1_555 yes
C(11) C(14) 1.48(2) 1_555 1_555 yes
C(12) C(13) 1.34(2) 1_555 1_555 yes
C(13) C(15) 1.52(2) 1_555 1_555 yes
C(16) C(17) 1.50(2) 1_555 1_555 yes
C(18) C(19) 1.49(2) 1_555 1_555 yes
C(20) C(21) 1.50(2) 1_555 1_555 yes
C(22) C(23) 1.51(2) 1_555 1_555 yes
